data_2241371
loop_
_publ_author_name
'Sebbar, N. K.'
'Ellouz, M.'
'Essassi, E. M.'
'Ouzidan, Y.'
'Mague, J. T.'

_publ_section_title
;
 Crystal structure of
 4-benzyl-2<i>H</i>-benzo[<i>b</i>][1,4]thiazin-3(4<i>H</i>)-one
;
_journal_coeditor_code HB7545
_journal_issue 12
_journal_name_full 'Acta Crystallographica Section E'
_journal_page_first o999
_journal_paper_doi 10.1107/S2056989015022276
_journal_volume 71
_journal_year 2015
_chemical_formula_iupac 'C15 H13 N O S'
_chemical_formula_moiety 'C15 H13 N O S'
_chemical_formula_sum 'C15 H13 N O S'
_chemical_formula_weight 255.32
_chemical_name_systematic
;
4-Benzyl-2<i>H</i>-benzo[<i>b</i>][1,4]thiazin-3(4<i>H</i>)-one
;
_space_group_crystal_system monoclinic
_space_group_IT_number 14
_space_group_name_Hall '-P 2ybc'
_space_group_name_H-M_alt 'P 1 21/c 1'
_symmetry_space_group_name_Hall '-P 2ybc'
_symmetry_space_group_name_H-M 'P 1 21/c 1'
_atom_sites_solution_hydrogens geom
_atom_sites_solution_primary direct
_atom_sites_solution_secondary difmap
_audit_creation_method SHELXL-2014/7
_cell_angle_alpha 90
_cell_angle_beta 93.1280(10)
_cell_angle_gamma 90
_cell_formula_units_Z 4
_cell_length_a 10.8711(7)
_cell_length_b 5.3815(3)
_cell_length_c 21.1997(13)
_cell_measurement_reflns_used 9273
_cell_measurement_temperature 150.(2)
_cell_measurement_theta_max 29.0
_cell_measurement_theta_min 2.6
_cell_volume 1238.39(13)
_computing_cell_refinement
;
<i>SAINT</i> (Bruker, 2015)
;
_computing_data_collection
;
<i>APEX2</i> (Bruker, 2015)
;
_computing_data_reduction
;
<i>SAINT</i> (Bruker, 2015)
;
_computing_molecular_graphics
;
<i>DIAMOND</i> (Brandenburg & Putz, 2012)
;
_computing_publication_material
;
<i>SHELXTL</i> (Sheldrick, 2015b)
;
_computing_structure_refinement
;
<i>SHELXL2014</i> (Sheldrick, 2015b)
;
_computing_structure_solution
;
<i>SHELXT</i> (Sheldrick, 2015a)
;
_diffrn_ambient_temperature 150(2)
_diffrn_detector_area_resol_mean 8.3333
_diffrn_measured_fraction_theta_full 0.999
_diffrn_measured_fraction_theta_max 0.996
_diffrn_measurement_device_type 'Bruker SMART APEX CCD'
_diffrn_measurement_method '\f and \w scans'
_diffrn_radiation_monochromator graphite
_diffrn_radiation_type MoK\a
_diffrn_radiation_wavelength 0.71073
_diffrn_reflns_av_R_equivalents 0.0336
_diffrn_reflns_limit_h_max 14
_diffrn_reflns_limit_h_min -14
_diffrn_reflns_limit_k_max 7
_diffrn_reflns_limit_k_min -7
_diffrn_reflns_limit_l_max 28
_diffrn_reflns_limit_l_min -28
_diffrn_reflns_number 22588
_diffrn_reflns_theta_full 29.000
_diffrn_reflns_theta_max 29.094
_diffrn_reflns_theta_min 1.876
_exptl_absorpt_coefficient_mu 0.247
_exptl_absorpt_correction_T_max 0.96
_exptl_absorpt_correction_T_min 0.88
_exptl_absorpt_correction_type multi-scan
_exptl_absorpt_process_details
;
(<i>SADABS</i>; Bruker, 2015)
;
_exptl_crystal_colour colourless
_exptl_crystal_density_diffrn 1.369
_exptl_crystal_density_method 'not measured'
_exptl_crystal_description block
_exptl_crystal_F_000 536
_exptl_crystal_size_max 0.310
_exptl_crystal_size_mid 0.186
_exptl_crystal_size_min 0.154
_refine_diff_density_max 0.431
_refine_diff_density_min -0.188
_refine_ls_extinction_method none
_refine_ls_goodness_of_fit_ref 1.060
_refine_ls_hydrogen_treatment constr
_refine_ls_matrix_type full
_refine_ls_number_parameters 163
_refine_ls_number_reflns 3318
_refine_ls_number_restraints 0
_refine_ls_restrained_S_all 1.060
_refine_ls_R_factor_all 0.0453
_refine_ls_R_factor_gt 0.0375
_refine_ls_shift/su_max 0.001
_refine_ls_shift/su_mean 0.000
_refine_ls_structure_factor_coef Fsqd
_refine_ls_weighting_details 'w=1/[\s^2^(Fo^2^)+(0.0711P)^2^+0.0734P] where P=(Fo^2^+2Fc^2^)/3'
_refine_ls_weighting_scheme calc
_refine_ls_wR_factor_gt 0.1034
_refine_ls_wR_factor_ref 0.1069
_reflns_number_gt 2731
_reflns_number_total 3318
_reflns_threshold_expression 'I > 2\s(I)'
_cod_data_source_file hb7545sup1.cif
_cod_data_source_block I
_cod_database_code 2241371
_shelx_space_group_comment
;
The symmetry employed for this shelxl refinement is uniquely defined
by the following loop, which should always be used as a source of
symmetry information in preference to the above space-group names.
They are only intended as comments.
;
_shelx_estimated_absorpt_t_min 0.927
_shelx_estimated_absorpt_t_max 0.963

loop_
_space_group_symop_operation_xyz
'x, y, z'
'-x, y+1/2, -z+1/2'
'-x, -y, -z'
'x, -y-1/2, z-1/2'

loop_
_atom_site_type_symbol
_atom_site_label
_atom_site_fract_x
_atom_site_fract_y
_atom_site_fract_z
_atom_site_U_iso_or_equiv
_atom_site_adp_type
_atom_site_calc_flag
_atom_site_occupancy
S S1 1.01122(3) 0.51867(6) 0.64271(2) 0.02520(11) Uani d 1
O O1 0.82014(8) 0.06255(17) 0.72781(4) 0.0263(2) Uani d 1
N N1 0.77044(9) 0.22455(18) 0.63087(4) 0.0188(2) Uani d 1
C C1 0.78669(10) 0.4044(2) 0.58307(5) 0.0183(2) Uani d 1
C C2 0.69629(11) 0.4345(2) 0.53375(5) 0.0228(2) Uani d 1
H H2 0.6216 0.3430 0.5342 0.027 Uiso calc 1
C C3 0.71505(12) 0.5966(2) 0.48439(5) 0.0266(3) Uani d 1
H H3 0.6537 0.6136 0.4510 0.032 Uiso calc 1
C C4 0.82274(12) 0.7341(2) 0.48348(5) 0.0283(3) Uani d 1
H H4 0.8359 0.8435 0.4493 0.034 Uiso calc 1
C C5 0.91096(12) 0.7109(3) 0.53267(5) 0.0273(3) Uani d 1
H H5 0.9839 0.8080 0.5325 0.033 Uiso calc 1
C C6 0.89443(10) 0.5470(2) 0.58242(5) 0.0204(2) Uani d 1
C C7 0.90903(11) 0.4571(2) 0.70494(5) 0.0202(2) Uani d 1
H H7A 0.9579 0.4299 0.7451 0.024 Uiso calc 1
H H7B 0.8549 0.6026 0.7104 0.024 Uiso calc 1
C C8 0.83135(10) 0.2310(2) 0.68959(5) 0.0191(2) Uani d 1
C C9 0.68427(11) 0.0192(2) 0.61862(6) 0.0206(2) Uani d 1
H H9A 0.7166 -0.1296 0.6415 0.025 Uiso calc 1
H H9B 0.6814 -0.0193 0.5729 0.025 Uiso calc 1
C C10 0.55414(10) 0.0666(2) 0.63773(5) 0.0185(2) Uani d 1
C C11 0.52211(11) 0.2662(2) 0.67490(5) 0.0239(3) Uani d 1
H H11 0.5828 0.3854 0.6879 0.029 Uiso calc 1
C C12 0.40231(12) 0.2935(3) 0.69330(5) 0.0290(3) Uani d 1
H H12 0.3813 0.4312 0.7186 0.035 Uiso calc 1
C C13 0.31340(12) 0.1201(3) 0.67478(6) 0.0302(3) Uani d 1
H H13 0.2314 0.1387 0.6874 0.036 Uiso calc 1
C C14 0.34421(12) -0.0800(3) 0.63797(7) 0.0319(3) Uani d 1
H H14 0.2835 -0.1998 0.6255 0.038 Uiso calc 1
C C15 0.46353(11) -0.1061(2) 0.61924(6) 0.0261(3) Uani d 1
H H15 0.4839 -0.2430 0.5935 0.031 Uiso calc 1

loop_
_atom_site_aniso_label
_atom_site_aniso_U_11
_atom_site_aniso_U_22
_atom_site_aniso_U_33
_atom_site_aniso_U_12
_atom_site_aniso_U_13
_atom_site_aniso_U_23
S1 0.01580(17) 0.0344(2) 0.02528(17) -0.00305(11) -0.00034(12) 0.00452(11)
O1 0.0243(4) 0.0259(5) 0.0282(4) -0.0015(4) -0.0014(3) 0.0087(3)
N1 0.0177(4) 0.0169(5) 0.0215(4) -0.0014(4) -0.0006(3) -0.0006(3)
C1 0.0192(5) 0.0181(5) 0.0178(5) 0.0024(4) 0.0019(4) -0.0025(4)
C2 0.0227(6) 0.0244(6) 0.0210(5) -0.0001(5) -0.0022(4) -0.0040(4)
C3 0.0296(6) 0.0309(7) 0.0189(5) 0.0040(5) -0.0033(5) -0.0025(5)
C4 0.0343(7) 0.0302(7) 0.0209(5) 0.0020(5) 0.0051(5) 0.0054(5)
C5 0.0243(6) 0.0318(7) 0.0263(6) -0.0026(5) 0.0060(5) 0.0039(5)
C6 0.0171(5) 0.0245(6) 0.0198(5) 0.0022(4) 0.0019(4) -0.0011(4)
C7 0.0200(5) 0.0219(6) 0.0186(5) -0.0010(4) -0.0006(4) 0.0009(4)
C8 0.0157(5) 0.0195(6) 0.0220(5) 0.0034(4) 0.0011(4) 0.0006(4)
C9 0.0195(6) 0.0145(5) 0.0276(6) -0.0002(4) 0.0003(4) -0.0032(4)
C10 0.0187(5) 0.0167(5) 0.0200(5) 0.0008(4) -0.0010(4) 0.0021(4)
C11 0.0239(6) 0.0234(6) 0.0242(5) 0.0017(5) -0.0014(4) -0.0022(4)
C12 0.0302(7) 0.0345(7) 0.0228(5) 0.0097(6) 0.0050(5) -0.0008(5)
C13 0.0218(6) 0.0410(8) 0.0283(6) 0.0048(5) 0.0055(5) 0.0115(6)
C14 0.0218(6) 0.0306(7) 0.0430(7) -0.0051(5) -0.0014(5) 0.0061(6)
C15 0.0236(6) 0.0196(6) 0.0349(6) -0.0012(5) -0.0004(5) -0.0023(5)

loop_
_atom_type_symbol
_atom_type_description
_atom_type_scat_dispersion_real
_atom_type_scat_dispersion_imag
_atom_type_scat_source
C C 0.0033 0.0016 'International Tables Vol C Tables 4.2.6.8 and 6.1.1.4'
H H 0.0000 0.0000 'International Tables Vol C Tables 4.2.6.8 and 6.1.1.4'
N N 0.0061 0.0033 'International Tables Vol C Tables 4.2.6.8 and 6.1.1.4'
O O 0.0106 0.0060 'International Tables Vol C Tables 4.2.6.8 and 6.1.1.4'
S S 0.1246 0.1234 'International Tables Vol C Tables 4.2.6.8 and 6.1.1.4'

loop_
_geom_angle_atom_site_label_1
_geom_angle_atom_site_label_2
_geom_angle_atom_site_label_3
_geom_angle
C6 S1 C7 95.66(5)
C8 N1 C1 123.74(9)
C8 N1 C9 116.79(9)
C1 N1 C9 119.46(9)
C6 C1 C2 118.72(10)
C6 C1 N1 121.15(9)
C2 C1 N1 120.07(10)
C3 C2 C1 120.60(11)
C3 C2 H2 119.7
C1 C2 H2 119.7
C4 C3 C2 120.38(11)
C4 C3 H3 119.8
C2 C3 H3 119.8
C5 C4 C3 119.52(11)
C5 C4 H4 120.2
C3 C4 H4 120.2
C4 C5 C6 121.00(12)
C4 C5 H5 119.5
C6 C5 H5 119.5
C5 C6 C1 119.76(10)
C5 C6 S1 119.15(9)
C1 C6 S1 121.08(9)
C8 C7 S1 110.56(8)
C8 C7 H7A 109.5
S1 C7 H7A 109.5
C8 C7 H7B 109.5
S1 C7 H7B 109.5
H7A C7 H7B 108.1
O1 C8 N1 121.21(10)
O1 C8 C7 121.93(10)
N1 C8 C7 116.84(9)
N1 C9 C10 115.07(9)
N1 C9 H9A 108.5
C10 C9 H9A 108.5
N1 C9 H9B 108.5
C10 C9 H9B 108.5
H9A C9 H9B 107.5
C11 C10 C15 118.70(11)
C11 C10 C9 123.32(10)
C15 C10 C9 117.92(10)
C12 C11 C10 120.65(12)
C12 C11 H11 119.7
C10 C11 H11 119.7
C13 C12 C11 120.02(12)
C13 C12 H12 120.0
C11 C12 H12 120.0
C14 C13 C12 119.89(12)
C14 C13 H13 120.1
C12 C13 H13 120.1
C13 C14 C15 120.04(12)
C13 C14 H14 120.0
C15 C14 H14 120.0
C14 C15 C10 120.69(12)
C14 C15 H15 119.7
C10 C15 H15 119.7

loop_
_geom_bond_atom_site_label_1
_geom_bond_atom_site_label_2
_geom_bond_distance
S1 C6 1.7583(11)
S1 C7 1.8013(12)
O1 C8 1.2262(14)
N1 C8 1.3781(13)
N1 C1 1.4191(14)
N1 C9 1.4628(14)
C1 C6 1.4012(16)
C1 C2 1.4047(15)
C2 C3 1.3860(18)
C2 H2 0.9500
C3 C4 1.3859(19)
C3 H3 0.9500
C4 C5 1.3833(16)
C4 H4 0.9500
C5 C6 1.3940(17)
C5 H5 0.9500
C7 C8 1.5066(16)
C7 H7A 0.9900
C7 H7B 0.9900
C9 C10 1.5144(16)
C9 H9A 0.9900
C9 H9B 0.9900
C10 C11 1.3880(16)
C10 C15 1.3947(16)
C11 C12 1.3876(17)
C11 H11 0.9500
C12 C13 1.3848(19)
C12 H12 0.9500
C13 C14 1.382(2)
C13 H13 0.9500
C14 C15 1.3843(18)
C14 H14 0.9500
C15 H15 0.9500

loop_
_geom_hbond_atom_site_label_D
_geom_hbond_atom_site_label_H
_geom_hbond_atom_site_label_A
_geom_hbond_site_symmetry_A
_geom_hbond_distance_DH
_geom_hbond_distance_HA
_geom_hbond_distance_DA
_geom_hbond_angle_DHA
C7 H7A O1 2_756 0.99 2.55 3.2504(14) 128
C7 H7B O1 1_565 0.99 2.53 3.4403(15) 152

loop_
_geom_torsion_atom_site_label_1
_geom_torsion_atom_site_label_2
_geom_torsion_atom_site_label_3
_geom_torsion_atom_site_label_4
_geom_torsion
C8 N1 C1 C6 23.43(16)
C9 N1 C1 C6 -156.89(11)
C8 N1 C1 C2 -159.32(11)
C9 N1 C1 C2 20.36(15)
C6 C1 C2 C3 1.99(17)
N1 C1 C2 C3 -175.32(11)
C1 C2 C3 C4 -0.93(19)
C2 C3 C4 C5 -0.81(19)
C3 C4 C5 C6 1.48(19)
C4 C5 C6 C1 -0.40(19)
C4 C5 C6 S1 178.35(10)
C2 C1 C6 C5 -1.33(17)
N1 C1 C6 C5 175.96(11)
C2 C1 C6 S1 179.95(9)
N1 C1 C6 S1 -2.77(15)
C7 S1 C6 C5 147.46(11)
C7 S1 C6 C1 -33.80(10)
C6 S1 C7 C8 57.87(9)
C1 N1 C8 O1 -175.23(10)
C9 N1 C8 O1 5.09(15)
C1 N1 C8 C7 6.40(15)
C9 N1 C8 C7 -173.29(10)
S1 C7 C8 O1 131.04(10)
S1 C7 C8 N1 -50.60(12)
C8 N1 C9 C10 88.08(12)
C1 N1 C9 C10 -91.62(12)
N1 C9 C10 C11 -12.01(16)
N1 C9 C10 C15 170.98(10)
C15 C10 C11 C12 0.00(17)
C9 C10 C11 C12 -176.99(11)
C10 C11 C12 C13 0.24(18)
C11 C12 C13 C14 0.01(18)
C12 C13 C14 C15 -0.51(19)
C13 C14 C15 C10 0.75(19)
C11 C10 C15 C14 -0.49(18)
C9 C10 C15 C14 176.66(11)

_cod_database_fobs_code 2241371
